data_1502731
loop_
_publ_author_name
'Stevens, Joanna S.'
'Byard, Stephen J.'
'Muryn, Christopher A.'
'Schroeder, Sven L. M.'

_publ_contact_author J.S.Stevens
_publ_section_title
;
 Identification of protonation state by XPS, solid-state NMR, and DFT:
 characterization of the nature of a new theophylline complex by
 experimental and computational methods.
;
_journal_issue 44
_journal_name_full 'The journal of physical chemistry. B'
_journal_page_first 13961
_journal_page_last 13969
_journal_paper_doi 10.1021/jp106465u
_journal_volume 114
_journal_year 2010
_chemical_formula_moiety
; 
C7 H9 N3 O2 N1 1+,C7 H5 O3 S1 O3 1-,H2 O1, H2 O1 
;
_chemical_formula_sum 'C14 H18 N4 O10 S'
_chemical_formula_weight 434.38
_chemical_melting_point 531.1
_chemical_name_systematic
; 
Theophyllinium salicylic-5-sulfonate dihydrate salt 
;
_space_group_IT_number 14
_symmetry_cell_setting monoclinic
_symmetry_space_group_name_Hall '-P 2ybc'
_symmetry_space_group_name_H-M 'P 1 21/c 1'
_atom_sites_solution_hydrogens geom
_atom_sites_solution_primary direct
_atom_sites_solution_secondary difmap
_audit_creation_method SHELXL-97
_cell_angle_alpha 90.00
_cell_angle_beta 95.449(7)
_cell_angle_gamma 90.00
_cell_formula_units_Z 4
_cell_length_a 9.2829(5)
_cell_length_b 6.2367(2)
_cell_length_c 31.336(3)
_cell_measurement_reflns_used 6268
_cell_measurement_temperature 100(2)
_cell_measurement_theta_max 30.0332
_cell_measurement_theta_min 2.6582
_cell_volume 1806.0(2)
_computing_cell_refinement
;
CrysAlis RED, Oxford Diffraction Ltd.,
Version 1.171.32.24 (release 21-04-2008 CrysAlis171 .NET)
(compiled Apr 21 2008,18:23:10)
;
_computing_data_collection
;
CrysAlis CCD, Oxford Diffraction Ltd.,
Version 1.171.32.24 (release 21-04-2008 CrysAlis171 .NET)
(compiled Apr 21 2008,18:23:10)
;
_computing_data_reduction
;
CrysAlis RED, Oxford Diffraction Ltd.,
Version 1.171.32.24 (release 21-04-2008 CrysAlis171 .NET)
(compiled Apr 21 2008,18:23:10)
;
_computing_molecular_graphics 'SHELXL-97 (Sheldrick, 1997)'
_computing_publication_material 'SHELXL-97 (Sheldrick, 1997)'
_computing_structure_refinement 'SHELXL-97 (Sheldrick, 1997)'
_computing_structure_solution 'SHELXS-97 (Sheldrick, 1990)'
_diffrn_ambient_temperature 100(2)
_diffrn_detector_area_resol_mean 8.3367
_diffrn_measured_fraction_theta_full 0.980
_diffrn_measured_fraction_theta_max 0.980
_diffrn_measurement_device_type 'Oxford Diffraction XCalibur 2'
_diffrn_measurement_method 'phi and omega'
_diffrn_radiation_monochromator graphite
_diffrn_radiation_source 'Enhance (Mo) X-ray Source'
_diffrn_radiation_type MoK\a
_diffrn_radiation_wavelength 0.71073
_diffrn_reflns_av_R_equivalents 0.0348
_diffrn_reflns_av_sigmaI/netI 0.0359
_diffrn_reflns_limit_h_max 11
_diffrn_reflns_limit_h_min -11
_diffrn_reflns_limit_k_max 7
_diffrn_reflns_limit_k_min -7
_diffrn_reflns_limit_l_max 37
_diffrn_reflns_limit_l_min -39
_diffrn_reflns_number 12796
_diffrn_reflns_theta_full 26.37
_diffrn_reflns_theta_max 26.37
_diffrn_reflns_theta_min 3.92
_exptl_absorpt_coefficient_mu 0.245
_exptl_absorpt_correction_T_max 0.9412
_exptl_absorpt_correction_T_min 0.8872
_exptl_absorpt_correction_type multi-scan
_exptl_absorpt_process_details
;
CrysAlis RED, Oxford Diffraction Ltd.,
Version 1.171.32.24 (release 21-04-2008 CrysAlis171 .NET)
(compiled Apr 21 2008,18:23:10)
Empirical absorption correction using spherical harmonics,
 implemented in SCALE3 ABSPACK scaling algorithm.
;
_exptl_crystal_colour clear
_exptl_crystal_density_diffrn 1.598
_exptl_crystal_density_method 'not measured'
_exptl_crystal_description Block
_exptl_crystal_F_000 904
_exptl_crystal_preparation
'Slow evaporation from warm, deionized/distilled aqueous solution of theophylline and sulfosalicylic acid dihydrate'
_exptl_crystal_size_max 0.50
_exptl_crystal_size_mid 0.30
_exptl_crystal_size_min 0.25
_refine_diff_density_max 0.397
_refine_diff_density_min -0.475
_refine_diff_density_rms 0.078
_refine_ls_extinction_method none
_refine_ls_goodness_of_fit_ref 1.161
_refine_ls_hydrogen_treatment mixed
_refine_ls_matrix_type full
_refine_ls_number_parameters 334
_refine_ls_number_reflns 3610
_refine_ls_number_restraints 0
_refine_ls_restrained_S_all 1.161
_refine_ls_R_factor_all 0.0669
_refine_ls_R_factor_gt 0.0525
_refine_ls_shift/su_max 0.001
_refine_ls_shift/su_mean 0.000
_refine_ls_structure_factor_coef Fsqd
_refine_ls_weighting_details 'calc w=1/[\s^2^(Fo^2^)+(0.0111P)^2^+7.0046P] where P=(Fo^2^+2Fc^2^)/3'
_refine_ls_weighting_scheme calc
_refine_ls_wR_factor_gt 0.1224
_refine_ls_wR_factor_ref 0.1276
_reflns_number_gt 2914
_reflns_number_total 3610
_reflns_threshold_expression >2sigma(I)
_cod_data_source_file jp106465u_si_004.cif
_cod_data_source_block e:\ccdpc\oss1\oss1p21c
_cod_depositor_comments
;
The following automatic conversions were performed:

'_symmetry_cell_setting' value 'Monoclinic' changed to 'monoclinic'
according to /home/saulius/struct/CIF-dictionaries/cif_core.dic
dictionary named 'cif_core.dic' version 2.4.2 from 2011-04-26.

Automatic conversion script
Id: cif_fix_values 1715 2011-07-08 13:25:40Z adriana 
;
_cod_original_sg_symbol_H-M P2(1)/c
_cod_database_code 1502731

loop_
_symmetry_equiv_pos_as_xyz
'x, y, z'
'-x, y+1/2, -z+1/2'
'-x, -y, -z'
'x, -y-1/2, z-1/2'

loop_
_atom_site_label
_atom_site_type_symbol
_atom_site_fract_x
_atom_site_fract_y
_atom_site_fract_z
_atom_site_U_iso_or_equiv
_atom_site_adp_type
_atom_site_occupancy
_atom_site_symmetry_multiplicity
_atom_site_calc_flag
S1 S 0.22252(8) 0.45215(14) 0.19434(3) 0.0136(2) Uani 1 1 d
C1 C 0.1015(3) 0.4931(5) 0.14791(10) 0.0132(7) Uani 1 1 d
C2 C 0.0986(3) 0.3440(6) 0.11548(11) 0.0144(7) Uani 1 1 d
C3 C 0.0027(3) 0.3676(6) 0.07858(10) 0.0143(7) Uani 1 1 d
C4 C -0.0910(3) 0.5454(6) 0.07516(10) 0.0146(7) Uani 1 1 d
C5 C -0.0855(4) 0.6972(6) 0.10782(11) 0.0156(7) Uani 1 1 d
C6 C 0.0103(4) 0.6715(6) 0.14409(12) 0.0169(7) Uani 1 1 d
C7 C 0.0017(3) 0.2085(6) 0.04434(11) 0.0167(7) Uani 1 1 d
C8 C 0.5580(3) 0.5939(5) 0.14221(11) 0.0146(7) Uani 1 1 d
C9 C 0.6336(3) 0.4103(5) 0.13805(11) 0.0156(7) Uani 1 1 d
C10 C 0.6116(3) 0.2757(6) 0.10128(11) 0.0171(7) Uani 1 1 d
C12 C 0.4207(3) 0.5451(6) 0.07560(11) 0.0166(7) Uani 1 1 d
C14 C 0.7024(3) 0.5490(6) 0.20094(12) 0.0185(7) Uani 1 1 d
C17 C 0.3696(4) 0.8610(6) 0.11951(13) 0.0214(8) Uani 1 1 d
C18 C 0.4689(5) 0.2325(7) 0.03185(13) 0.0246(9) Uani 1 1 d
N1 N 0.5009(3) 0.3568(5) 0.07167(9) 0.0179(6) Uani 1 1 d
N2 N 0.4532(3) 0.6664(5) 0.11218(9) 0.0158(6) Uani 1 1 d
N3 N 0.6024(3) 0.6815(5) 0.18123(9) 0.0163(6) Uani 1 1 d
N4 N 0.7232(3) 0.3847(5) 0.17573(9) 0.0157(6) Uani 1 1 d
O1 O 0.3377(2) 0.3180(4) 0.18082(8) 0.0199(5) Uani 1 1 d
O2 O 0.1408(2) 0.3410(4) 0.22576(7) 0.0183(5) Uani 1 1 d
O3 O 0.2705(3) 0.6618(4) 0.21010(8) 0.0198(6) Uani 1 1 d
O4 O -0.1888(3) 0.5790(4) 0.04108(8) 0.0214(6) Uani 1 1 d
O5 O -0.0841(3) 0.2209(4) 0.01154(8) 0.0236(6) Uani 1 1 d
O6 O 0.0985(3) 0.0563(4) 0.05078(8) 0.0238(6) Uani 1 1 d
O7 O 0.3275(3) 0.6010(4) 0.04806(8) 0.0229(6) Uani 1 1 d
O8 O 0.6750(3) 0.1100(4) 0.09479(8) 0.0238(6) Uani 1 1 d
O10 O 0.9100(3) 0.0804(4) 0.20215(8) 0.0177(5) Uani 1 1 d
O12 O 0.5226(3) 0.0321(4) 0.22221(9) 0.0234(6) Uani 1 1 d
H1 H 0.011(4) 0.774(6) 0.1646(11) 0.009(9) Uiso 1 1 d
H2 H -0.144(4) 0.817(6) 0.1051(11) 0.011(9) Uiso 1 1 d
H3 H 0.159(4) 0.221(6) 0.1183(12) 0.021(10) Uiso 1 1 d
H4 H -0.181(5) 0.489(7) 0.0240(14) 0.026(13) Uiso 1 1 d
H5 H 0.095(4) -0.025(7) 0.0300(14) 0.029(12) Uiso 1 1 d
H6 H 0.780(5) 0.279(7) 0.1826(14) 0.031(12) Uiso 1 1 d
H7 H 0.750(4) 0.575(7) 0.2320(14) 0.035(12) Uiso 1 1 d
H8 H 0.573(4) 0.791(7) 0.1936(14) 0.029(12) Uiso 1 1 d
H9 H 0.379(7) 0.246(11) 0.021(2) 0.08(2) Uiso 1 1 d
H10 H 0.537(7) 0.261(12) 0.012(2) 0.10(2) Uiso 1 1 d
H11 H 0.469(7) 0.089(12) 0.036(2) 0.09(2) Uiso 1 1 d
H12 H 0.330(4) 0.858(7) 0.1478(15) 0.035(12) Uiso 1 1 d
H13 H 0.291(6) 0.870(10) 0.0980(19) 0.073(18) Uiso 1 1 d
H14 H 0.424(5) 0.973(8) 0.1159(16) 0.045(14) Uiso 1 1 d
H15 H 0.984(5) 0.148(8) 0.2079(15) 0.039(14) Uiso 1 1 d
H16 H 0.888(5) 0.006(8) 0.2252(17) 0.051(16) Uiso 1 1 d
H17 H 0.575(5) 0.092(9) 0.2412(17) 0.051(16) Uiso 1 1 d
H18 H 0.464(6) 0.124(9) 0.2099(18) 0.064(18) Uiso 1 1 d

loop_
_atom_site_aniso_label
_atom_site_aniso_U_11
_atom_site_aniso_U_22
_atom_site_aniso_U_33
_atom_site_aniso_U_23
_atom_site_aniso_U_13
_atom_site_aniso_U_12
S1 0.0136(4) 0.0160(4) 0.0104(4) 0.0004(3) -0.0037(3) -0.0002(3)
C1 0.0129(15) 0.0171(17) 0.0090(16) 0.0033(13) -0.0017(12) -0.0025(12)
C2 0.0136(15) 0.0181(17) 0.0112(17) 0.0024(14) -0.0004(13) 0.0006(14)
C3 0.0172(15) 0.0204(17) 0.0052(15) 0.0004(13) 0.0009(13) -0.0017(14)
C4 0.0146(15) 0.0255(18) 0.0029(15) 0.0035(14) -0.0032(12) -0.0006(14)
C5 0.0152(16) 0.0176(17) 0.0136(18) 0.0021(14) -0.0015(13) 0.0030(14)
C6 0.0151(16) 0.0150(17) 0.0201(19) -0.0021(15) 0.0002(14) -0.0019(13)
C7 0.0158(16) 0.0210(18) 0.0129(18) 0.0022(14) -0.0015(14) 0.0022(14)
C8 0.0155(15) 0.0161(17) 0.0123(17) 0.0003(14) 0.0014(13) -0.0034(13)
C9 0.0116(14) 0.0178(17) 0.0167(18) 0.0024(14) -0.0024(13) -0.0024(13)
C10 0.0132(15) 0.0213(18) 0.0166(18) -0.0007(15) 0.0010(14) -0.0020(14)
C12 0.0173(16) 0.0241(18) 0.0082(16) 0.0035(14) 0.0008(13) -0.0026(15)
C14 0.0146(16) 0.0200(17) 0.0204(19) -0.0011(16) -0.0008(14) -0.0023(14)
C17 0.0204(18) 0.0190(19) 0.025(2) 0.0045(16) 0.0029(16) 0.0032(16)
C18 0.028(2) 0.031(2) 0.0136(19) -0.0056(17) -0.0033(17) -0.0017(18)
N1 0.0172(14) 0.0213(16) 0.0144(15) -0.0019(12) -0.0021(12) -0.0020(12)
N2 0.0168(14) 0.0171(15) 0.0131(15) 0.0020(12) -0.0007(11) 0.0020(12)
N3 0.0180(14) 0.0168(15) 0.0139(15) -0.0020(13) 0.0006(12) 0.0010(12)
N4 0.0133(13) 0.0181(15) 0.0149(15) 0.0002(12) -0.0027(11) 0.0010(12)
O1 0.0176(12) 0.0284(14) 0.0129(13) 0.0000(11) -0.0028(10) 0.0056(11)
O2 0.0216(12) 0.0213(13) 0.0110(12) 0.0025(10) -0.0037(10) -0.0042(10)
O3 0.0212(12) 0.0193(13) 0.0170(13) 0.0002(11) -0.0077(10) -0.0029(10)
O4 0.0218(13) 0.0258(15) 0.0149(14) -0.0024(12) -0.0068(10) 0.0071(11)
O5 0.0253(13) 0.0302(15) 0.0132(13) -0.0045(11) -0.0092(11) 0.0079(11)
O6 0.0295(14) 0.0258(14) 0.0139(13) -0.0094(12) -0.0090(11) 0.0104(12)
O7 0.0230(12) 0.0321(15) 0.0123(13) 0.0029(11) -0.0044(10) 0.0037(11)
O8 0.0220(12) 0.0234(14) 0.0252(14) -0.0048(12) -0.0017(11) 0.0048(11)
O10 0.0168(12) 0.0188(13) 0.0167(14) 0.0008(11) -0.0021(10) -0.0014(11)
O12 0.0264(14) 0.0231(14) 0.0183(14) -0.0044(12) -0.0103(12) 0.0070(12)

loop_
_atom_type_symbol
_atom_type_description
_atom_type_scat_dispersion_real
_atom_type_scat_dispersion_imag
_atom_type_scat_source
C C 0.0033 0.0016 'International Tables Vol C Tables 4.2.6.8 and 6.1.1.4'
H H 0.0000 0.0000 'International Tables Vol C Tables 4.2.6.8 and 6.1.1.4'
N N 0.0061 0.0033 'International Tables Vol C Tables 4.2.6.8 and 6.1.1.4'
O O 0.0106 0.0060 'International Tables Vol C Tables 4.2.6.8 and 6.1.1.4'
S S 0.1246 0.1234 'International Tables Vol C Tables 4.2.6.8 and 6.1.1.4'

loop_
_geom_angle_atom_site_label_1
_geom_angle_atom_site_label_2
_geom_angle_atom_site_label_3
_geom_angle
O1 S1 O3 114.05(15)
O1 S1 O2 111.35(15)
O3 S1 O2 110.94(15)
O1 S1 C1 105.71(15)
O3 S1 C1 107.43(15)
O2 S1 C1 106.87(14)
C2 C1 C6 120.4(3)
C2 C1 S1 118.4(3)
C6 C1 S1 121.2(3)
C1 C2 C3 120.4(3)
C1 C2 H3 120(2)
C3 C2 H3 119(2)
C2 C3 C4 119.1(3)
C2 C3 C7 119.7(3)
C4 C3 C7 121.2(3)
O4 C4 C5 116.8(3)
O4 C4 C3 123.1(3)
C5 C4 C3 120.1(3)
C6 C5 C4 120.1(3)
C6 C5 H2 120(2)
C4 C5 H2 120(2)
C5 C6 C1 120.0(3)
C5 C6 H1 118(2)
C1 C6 H1 122(2)
O5 C7 O6 123.3(3)
O5 C7 C3 121.7(3)
O6 C7 C3 115.0(3)
C9 C8 N2 123.7(3)
C9 C8 N3 108.0(3)
N2 C8 N3 128.3(3)
C8 C9 N4 106.8(3)
C8 C9 C10 122.7(3)
N4 C9 C10 130.5(3)
O8 C10 N1 121.9(3)
O8 C10 C9 127.0(3)
N1 C10 C9 111.1(3)
O7 C12 N2 121.1(3)
O7 C12 N1 121.8(3)
N2 C12 N1 117.1(3)
N4 C14 N3 109.6(3)
N4 C14 H7 127(2)
N3 C14 H7 123(2)
N2 C17 H12 112(3)
N2 C17 H13 109(4)
H12 C17 H13 108(4)
N2 C17 H14 109(3)
H12 C17 H14 114(4)
H13 C17 H14 106(5)
N1 C18 H9 112(4)
N1 C18 H10 112(4)
H9 C18 H10 114(5)
N1 C18 H11 113(4)
H9 C18 H11 98(5)
H10 C18 H11 108(6)
C12 N1 C10 127.0(3)
C12 N1 C18 116.6(3)
C10 N1 C18 116.3(3)
C8 N2 C12 118.4(3)
C8 N2 C17 121.2(3)
C12 N2 C17 120.3(3)
C14 N3 C8 107.5(3)
C14 N3 H8 122(3)
C8 N3 H8 131(3)
C14 N4 C9 108.1(3)
C14 N4 H6 125(3)
C9 N4 H6 127(3)
C4 O4 H4 109(3)
C7 O6 H5 110(3)
H15 O10 H16 110(4)
H17 O12 H18 109(5)

loop_
_geom_bond_atom_site_label_1
_geom_bond_atom_site_label_2
_geom_bond_distance
S1 O1 1.452(2)
S1 O3 1.453(3)
S1 O2 1.472(2)
S1 C1 1.770(3)
C1 C2 1.376(5)
C1 C6 1.396(5)
C2 C3 1.398(5)
C2 H3 0.95(4)
C3 C4 1.407(5)
C3 C7 1.461(5)
C4 O4 1.350(4)
C4 C5 1.392(5)
C5 C6 1.384(5)
C5 H2 0.93(4)
C6 H1 0.91(4)
C7 O5 1.241(4)
C7 O6 1.310(4)
C8 C9 1.356(5)
C8 N2 1.365(4)
C8 N3 1.367(4)
C9 N4 1.387(4)
C9 C10 1.424(5)
C10 O8 1.216(4)
C10 N1 1.411(4)
C12 O7 1.214(4)
C12 N2 1.382(4)
C12 N1 1.402(5)
C14 N4 1.319(5)
C14 N3 1.348(4)
C14 H7 1.05(4)
C17 N2 1.471(5)
C17 H12 0.99(5)
C17 H13 0.95(6)
C17 H14 0.88(5)
C18 N1 1.475(5)
C18 H9 0.87(6)
C18 H10 0.95(7)
C18 H11 0.91(7)
N3 H8 0.85(5)
N4 H6 0.86(4)
O4 H4 0.78(4)
O6 H5 0.82(5)
O10 H15 0.81(5)
O10 H16 0.90(5)
O12 H17 0.82(6)
O12 H18 0.86(6)

loop_
_geom_torsion_atom_site_label_1
_geom_torsion_atom_site_label_2
_geom_torsion_atom_site_label_3
_geom_torsion_atom_site_label_4
_geom_torsion
O1 S1 C1 C2 24.5(3)
O3 S1 C1 C2 146.6(3)
O2 S1 C1 C2 -94.2(3)
O1 S1 C1 C6 -155.8(3)
O3 S1 C1 C6 -33.6(3)
O2 S1 C1 C6 85.5(3)
C6 C1 C2 C3 -1.0(5)
S1 C1 C2 C3 178.7(3)
C1 C2 C3 C4 -0.2(5)
C1 C2 C3 C7 179.6(3)
C2 C3 C4 O4 -178.8(3)
C7 C3 C4 O4 1.4(5)
C2 C3 C4 C5 1.3(5)
C7 C3 C4 C5 -178.5(3)
O4 C4 C5 C6 178.9(3)
C3 C4 C5 C6 -1.2(5)
C4 C5 C6 C1 0.0(5)
C2 C1 C6 C5 1.1(5)
S1 C1 C6 C5 -178.6(3)
C2 C3 C7 O5 178.3(3)
C4 C3 C7 O5 -1.9(5)
C2 C3 C7 O6 -2.7(5)
C4 C3 C7 O6 177.2(3)
N2 C8 C9 N4 -176.6(3)
N3 C8 C9 N4 1.2(4)
N2 C8 C9 C10 0.8(5)
N3 C8 C9 C10 178.7(3)
C8 C9 C10 O8 179.4(3)
N4 C9 C10 O8 -3.8(6)
C8 C9 C10 N1 -1.6(5)
N4 C9 C10 N1 175.2(3)
O7 C12 N1 C10 179.8(3)
N2 C12 N1 C10 0.4(5)
O7 C12 N1 C18 1.5(5)
N2 C12 N1 C18 -177.9(3)
O8 C10 N1 C12 -179.9(3)
C9 C10 N1 C12 1.0(5)
O8 C10 N1 C18 -1.6(5)
C9 C10 N1 C18 179.3(3)
C9 C8 N2 C12 0.7(5)
N3 C8 N2 C12 -176.7(3)
C9 C8 N2 C17 176.8(3)
N3 C8 N2 C17 -0.6(5)
O7 C12 N2 C8 179.3(3)
N1 C12 N2 C8 -1.3(4)
O7 C12 N2 C17 3.2(5)
N1 C12 N2 C17 -177.3(3)
N4 C14 N3 C8 0.7(4)
C9 C8 N3 C14 -1.2(4)
N2 C8 N3 C14 176.5(3)
N3 C14 N4 C9 0.0(4)
C8 C9 N4 C14 -0.8(4)
C10 C9 N4 C14 -178.0(3)
